data_4508560
loop_
_publ_author_name
'Harada, Naomi'
'Karasawa, Satoru'
'Matsumoto, Taisuke'
'Koga, Noboru'

_publ_section_title
;
 Thermal Single Crystal to Single Crystal Transformation among Crystal
 Polymorphs in 2-Dimethylamino-5,7-bis(trifluoromethyl)-1,8-naphthyridine
 and in a 1-Quinoline Analogue
;
_journal_issue 11
_journal_name_full 'Crystal Growth &amp; Design'
_journal_page_first 4705
_journal_paper_doi 10.1021/cg401386b
_journal_volume 13
_journal_year 2013
_chemical_formula_moiety 'C12 H9 F6 N3'
_chemical_formula_sum 'C12 H9 F6 N3'
_chemical_formula_weight 309.21
_space_group_IT_number 14
_symmetry_cell_setting monoclinic
_symmetry_Int_Tables_number 14
_symmetry_space_group_name_Hall '-P 2ybc'
_symmetry_space_group_name_H-M 'P 1 21/c 1'
_atom_sites_solution_hydrogens geom
_atom_sites_solution_primary direct
_atom_sites_solution_secondary difmap
_cell_angle_alpha 90.0000
_cell_angle_beta 92.27(2)
_cell_angle_gamma 90.0000
_cell_formula_units_Z 4
_cell_length_a 15.39(3)
_cell_length_b 9.709(15)
_cell_length_c 8.871(13)
_cell_measurement_temperature 296
_cell_volume 1324(4)
_computing_cell_refinement Unknown
_computing_data_collection Unknown
_computing_data_reduction Unknown
_computing_molecular_graphics 'CrystalStructure 4.0'
_computing_publication_material 'CrystalStructure 4.0 (Rigaku, 2010)'
_computing_structure_refinement 'SHELXL97 (Sheldrick, 2008)'
_computing_structure_solution SIR97
_diffrn_ambient_temperature 296
_diffrn_measured_fraction_theta_full 0.969
_diffrn_measured_fraction_theta_max 0.969
_diffrn_measurement_device_type 'Unknown CCD'
_diffrn_measurement_method \w
_diffrn_radiation_type 'Mo K\a'
_diffrn_radiation_wavelength 0.71069
_diffrn_reflns_av_R_equivalents 0.0481
_diffrn_reflns_limit_h_max 18
_diffrn_reflns_limit_h_min -17
_diffrn_reflns_limit_k_max 11
_diffrn_reflns_limit_k_min -9
_diffrn_reflns_limit_l_max 10
_diffrn_reflns_limit_l_min -8
_diffrn_reflns_number 5939
_diffrn_reflns_theta_full 25.80
_diffrn_reflns_theta_max 25.79
_exptl_absorpt_coefficient_mu 0.154
_exptl_absorpt_correction_T_max 1.00
_exptl_absorpt_correction_T_min 0.79
_exptl_absorpt_correction_type multi-scan
_exptl_absorpt_process_details 'SADABS V2008/1 (Bruker AXS)'
_exptl_crystal_colour yellow
_exptl_crystal_density_diffrn 1.550
_exptl_crystal_density_method 'not measured'
_exptl_crystal_description plate
_exptl_crystal_F_000 624.00
_exptl_crystal_size_max 0.400
_exptl_crystal_size_mid 0.300
_exptl_crystal_size_min 0.200
_refine_diff_density_max 0.190
_refine_diff_density_min -0.170
_refine_ls_extinction_method none
_refine_ls_goodness_of_fit_ref 1.027
_refine_ls_hydrogen_treatment refxyz
_refine_ls_number_parameters 253
_refine_ls_number_reflns 2469
_refine_ls_number_restraints 0
_refine_ls_R_factor_gt 0.0604
_refine_ls_shift/su_max 0.000
_refine_ls_structure_factor_coef Fsqd
_refine_ls_weighting_details 'w = 1/[\s^2^(Fo^2^)+(0.0854P)^2^+0.0000P] where P=(Fo^2^+2Fc^2^)/3'
_refine_ls_weighting_scheme calc
_refine_ls_wR_factor_ref 0.1846
_reflns_number_gt 1079
_reflns_number_total 2469
_reflns_threshold_expression F^2^>2.0\s(F^2^)
_cod_data_source_file cg401386b_si_002.cif
_cod_data_source_block 120928diMeEt2Ort_0m2a
_cod_original_cell_volume 1325(4)
_cod_database_code 4508560

loop_
_symmetry_equiv_pos_site_id
_symmetry_equiv_pos_as_xyz
1 +X,+Y,+Z
2 -X,1/2+Y,1/2-Z
3 -X,-Y,-Z
4 +X,1/2-Y,1/2+Z

loop_
_atom_site_label
_atom_site_type_symbol
_atom_site_fract_x
_atom_site_fract_y
_atom_site_fract_z
_atom_site_U_iso_or_equiv
_atom_site_adp_type
_atom_site_occupancy
_atom_site_symmetry_multiplicity
_atom_site_calc_flag
F4 F 0.40076(17) 0.1313(4) 1.0280(3) 0.1273(11) Uani 1.0 4 d
F7 F 0.48966(19) 0.1255(4) 0.8487(4) 0.1406(13) Uani 1.0 4 d
F10 F 0.3027(9) -0.2884(8) 0.4719(11) 0.167(5) Uani 0.8000 4 d
F20 F 0.2963(5) -0.1171(13) 0.3186(7) 0.148(4) Uani 0.8000 4 d
F22 F 0.4130(3) -0.1667(8) 0.4339(6) 0.1205(16) Uani 0.9000 4 d
F28 F 0.4019(2) 0.2957(4) 0.8684(3) 0.1300(11) Uani 1.0 4 d
F31 F 0.2709(19) -0.235(3) 0.398(3) 0.097(8) Uani 0.2000 4 d
F32 F 0.330(4) -0.074(4) 0.322(4) 0.24(3) Uani 0.2000 4 d
F33 F 0.378(4) -0.250(6) 0.484(5) 0.106(13) Uani 0.1000 4 d
N3 N -0.0157(3) 0.1165(4) 0.8374(4) 0.0786(10) Uani 1.0 4 d
N5 N 0.2193(2) -0.0522(3) 0.5921(3) 0.0599(8) Uani 1.0 4 d
N17 N 0.1039(2) 0.0362(3) 0.7172(3) 0.0616(8) Uani 1.0 4 d
C1 C 0.3679(3) -0.0007(5) 0.6695(5) 0.0713(11) Uani 1.0 4 d
C2 C 0.1915(3) 0.0302(4) 0.7067(4) 0.0552(9) Uani 1.0 4 d
C6 C 0.3037(3) -0.0646(4) 0.5784(4) 0.0615(10) Uani 1.0 4 d
C9 C -0.0594(6) 0.2015(7) 0.9500(8) 0.1025(18) Uani 1.0 4 d
C11 C 0.1278(4) 0.1959(5) 0.9248(5) 0.0783(13) Uani 1.0 4 d
C12 C 0.0712(3) 0.1163(4) 0.8258(4) 0.0656(10) Uani 1.0 4 d
C13 C 0.3283(4) -0.1574(6) 0.4470(6) 0.0859(14) Uani 1.0 4 d
C14 C 0.2144(4) 0.1899(5) 0.9142(5) 0.0776(12) Uani 1.0 4 d
C15 C 0.3407(3) 0.0848(4) 0.7829(4) 0.0650(10) Uani 1.0 4 d
C18 C 0.4091(4) 0.1565(6) 0.8801(6) 0.0938(14) Uani 1.0 4 d
C19 C 0.2523(3) 0.1027(4) 0.8034(4) 0.0582(9) Uani 1.0 4 d
C21 C -0.0709(4) 0.0305(8) 0.7400(8) 0.0996(17) Uani 1.0 4 d
H8 H -0.043(4) 0.295(7) 0.949(6) 0.14(3) Uiso 1.0 4 d
H16 H -0.118(4) 0.175(6) 0.937(6) 0.12(2) Uiso 1.0 4 d
H23 H -0.044(4) 0.166(7) 1.058(8) 0.17(3) Uiso 1.0 4 d
H24 H -0.115(5) -0.014(7) 0.777(7) 0.15(3) Uiso 1.0 4 d
H25 H -0.044(5) 0.014(9) 0.666(8) 0.20(4) Uiso 1.0 4 d
H26 H -0.116(6) 0.095(9) 0.716(9) 0.24(4) Uiso 1.0 4 d
H27 H 0.253(3) 0.244(5) 0.982(5) 0.108(14) Uiso 1.0 4 d
H29 H 0.427(3) -0.008(4) 0.645(4) 0.067(12) Uiso 1.0 4 d
H30 H 0.104(3) 0.254(5) 0.987(5) 0.089(14) Uiso 1.0 4 d

loop_
_atom_site_aniso_label
_atom_site_aniso_U_11
_atom_site_aniso_U_22
_atom_site_aniso_U_33
_atom_site_aniso_U_12
_atom_site_aniso_U_13
_atom_site_aniso_U_23
F4 0.129(3) 0.176(3) 0.0743(18) -0.0180(19) -0.0256(15) -0.0108(17)
F7 0.085(2) 0.203(4) 0.134(3) -0.025(2) -0.0076(17) -0.056(3)
F10 0.236(13) 0.087(5) 0.186(8) -0.030(6) 0.110(9) -0.057(5)
F20 0.140(5) 0.236(11) 0.067(4) 0.084(6) -0.019(4) -0.047(5)
F22 0.086(4) 0.170(5) 0.106(4) 0.024(3) 0.019(2) -0.038(3)
F28 0.159(3) 0.102(3) 0.127(3) -0.047(2) -0.0194(18) -0.0215(18)
F31 0.111(15) 0.077(16) 0.105(17) -0.037(13) 0.038(12) -0.049(12)
F32 0.50(8) 0.116(17) 0.11(3) -0.09(3) 0.13(4) 0.001(14)
F33 0.09(3) 0.11(4) 0.12(3) 0.06(3) 0.04(3) -0.01(3)
N3 0.079(3) 0.080(3) 0.078(3) 0.022(2) 0.010(2) 0.0002(18)
N5 0.071(3) 0.0544(18) 0.0543(17) 0.0026(16) 0.0040(15) -0.0084(14)
N17 0.069(3) 0.0566(19) 0.0597(18) 0.0076(16) 0.0035(15) -0.0010(14)
C1 0.059(3) 0.084(3) 0.070(3) -0.003(3) 0.003(3) 0.006(3)
C2 0.068(3) 0.045(2) 0.052(2) 0.0027(18) -0.0008(18) 0.0055(16)
C6 0.064(3) 0.063(3) 0.058(3) 0.003(2) 0.0081(19) -0.0037(18)
C9 0.111(5) 0.086(5) 0.114(5) 0.033(4) 0.045(4) 0.007(4)
C11 0.106(5) 0.063(3) 0.067(3) 0.010(3) 0.011(3) -0.013(3)
C12 0.077(3) 0.053(3) 0.067(3) 0.018(3) 0.011(3) 0.007(2)
C13 0.067(4) 0.102(5) 0.089(4) 0.006(4) 0.012(3) -0.023(4)
C14 0.099(4) 0.065(3) 0.069(3) -0.003(3) 0.000(3) -0.012(2)
C15 0.073(3) 0.067(3) 0.055(3) -0.006(2) -0.0001(19) -0.0005(19)
C18 0.085(4) 0.115(5) 0.081(4) -0.018(3) -0.005(3) -0.015(3)
C19 0.075(3) 0.047(2) 0.052(2) 0.0014(19) 0.0020(19) 0.0019(16)
C21 0.065(4) 0.132(5) 0.103(5) 0.010(4) 0.012(4) 0.012(4)

loop_
_atom_type_symbol
_atom_type_description
_atom_type_scat_dispersion_real
_atom_type_scat_dispersion_imag
_atom_type_scat_source
C C 0.0033 0.0016
;
International Tables for Crystallography
(1992, Vol. C, Tables 4.2.6.8 and 6.1.1.4)
;
H H 0.0000 0.0000
;
International Tables for Crystallography
(1992, Vol. C, Table 6.1.1.4)
;
N N 0.0061 0.0033
;
International Tables for Crystallography
(1992, Vol. C, Tables 4.2.6.8 and 6.1.1.4)
;
F F 0.0171 0.0103
;
International Tables for Crystallography
(1992, Vol. C, Tables 4.2.6.8 and 6.1.1.4)
;

loop_
_geom_angle_atom_site_label_1
_geom_angle_atom_site_label_2
_geom_angle_atom_site_label_3
_geom_angle
_geom_angle_publ_flag
F31 F10 F33 111(3) yes
F31 F10 C13 61.5(17) yes
F33 F10 C13 56(3) yes
F31 F20 F32 136(4) yes
F31 F20 C13 54.1(12) yes
F32 F20 C13 83(3) yes
F33 F22 C13 60(3) yes
F10 F31 F20 130(3) yes
F10 F31 C13 75.3(19) yes
F20 F31 C13 57.9(12) yes
F20 F32 C13 68(3) yes
F10 F33 F22 133(5) yes
F10 F33 C13 67(3) yes
F22 F33 C13 70(4) yes
C9 N3 C12 122.2(5) yes
C9 N3 C21 116.9(5) yes
C12 N3 C21 120.9(4) yes
C2 N5 C6 117.3(3) yes
C2 N17 C12 118.3(3) yes
C6 C1 C15 117.4(4) yes
N5 C2 N17 114.5(3) yes
N5 C2 C19 120.9(4) yes
N17 C2 C19 124.5(3) yes
N5 C6 C1 125.8(4) yes
N5 C6 C13 113.5(4) yes
C1 C6 C13 120.7(4) yes
C12 C11 C14 120.9(5) yes
N3 C12 N17 117.1(4) yes
N3 C12 C11 122.2(4) yes
N17 C12 C11 120.7(4) yes
F10 C13 F20 109.1(8) yes
F10 C13 F22 104.3(8) yes
F10 C13 F31 43.2(14) yes
F10 C13 F32 134.3(17) yes
F10 C13 F33 56(3) yes
F10 C13 C6 110.3(6) yes
F20 C13 F22 106.8(6) yes
F20 C13 F31 68.0(14) yes
F20 C13 F32 29(3) yes
F20 C13 F33 133(2) yes
F20 C13 C6 113.4(7) yes
F22 C13 F31 128.9(14) yes
F22 C13 F32 85(3) yes
F22 C13 F33 50(3) yes
F22 C13 C6 112.5(5) yes
F31 C13 F32 96(3) yes
F31 C13 F33 95(3) yes
F31 C13 C6 115.7(14) yes
F32 C13 F33 128(3) yes
F32 C13 C6 106.4(16) yes
F33 C13 C6 114(2) yes
C11 C14 C19 120.4(4) yes
C1 C15 C18 118.0(4) yes
C1 C15 C19 119.8(4) yes
C18 C15 C19 122.2(4) yes
F4 C18 F7 107.0(4) yes
F4 C18 F28 104.2(4) yes
F4 C18 C15 112.5(5) yes
F7 C18 F28 106.6(5) yes
F7 C18 C15 114.6(5) yes
F28 C18 C15 111.3(4) yes
C2 C19 C14 115.2(4) yes
C2 C19 C15 118.8(4) yes
C14 C19 C15 126.1(4) yes
C6 C1 H29 120(2) no
C15 C1 H29 122(2) no
N3 C9 H8 114(4) no
N3 C9 H16 103(3) no
N3 C9 H23 110(4) no
H8 C9 H16 121(5) no
H8 C9 H23 106(5) no
H16 C9 H23 102(5) no
C12 C11 H30 118(3) no
C14 C11 H30 121(3) no
C11 C14 H27 121(3) no
C19 C14 H27 118(3) no
N3 C21 H24 120(4) no
N3 C21 H25 107(6) no
N3 C21 H26 99(5) no
H24 C21 H25 129(7) no
H24 C21 H26 81(7) no
H25 C21 H26 110(7) no

loop_
_geom_bond_atom_site_label_1
_geom_bond_atom_site_label_2
_geom_bond_distance
_geom_bond_publ_flag
F4 C18 1.346(6) yes
F7 C18 1.317(7) yes
F10 F31 0.96(3) yes
F10 F33 1.22(6) yes
F10 C13 1.353(11) yes
F20 F31 1.41(3) yes
F20 F32 0.66(5) yes
F20 C13 1.284(9) yes
F22 F33 1.08(6) yes
F22 C13 1.316(8) yes
F28 C18 1.360(7) yes
F31 C13 1.23(3) yes
F32 C13 1.37(4) yes
F33 C13 1.22(6) yes
N3 C9 1.479(8) yes
N3 C12 1.345(6) yes
N3 C21 1.452(8) yes
N5 C2 1.375(5) yes
N5 C6 1.314(6) yes
N17 C2 1.356(6) yes
N17 C12 1.351(5) yes
C1 C6 1.397(6) yes
C1 C15 1.382(6) yes
C2 C19 1.430(5) yes
C6 C13 1.533(7) yes
C11 C12 1.438(7) yes
C11 C14 1.340(9) yes
C14 C19 1.439(6) yes
C15 C18 1.504(7) yes
C15 C19 1.390(6) yes
C1 H29 0.94(4) no
C9 H8 0.94(7) no
C9 H16 0.94(6) no
C9 H23 1.03(7) no
C11 H30 0.88(5) no
C14 H27 0.98(5) no
C21 H24 0.87(7) no
C21 H25 0.80(8) no
C21 H26 0.95(9) no

loop_
_geom_contact_atom_site_label_1
_geom_contact_atom_site_label_2
_geom_contact_distance
_geom_contact_publ_flag
_geom_contact_site_symmetry_2
F4 C1 3.448(7) no .
F4 C14 3.057(8) no .
F4 C19 2.985(6) no .
F7 C1 2.703(6) no .
F10 N5 2.855(11) no .
F10 C1 3.427(11) no .
F20 N5 2.813(8) no .
F20 C1 3.450(9) no .
F22 N5 3.525(7) no .
F22 C1 2.750(8) no .
F28 C1 3.405(7) no .
F28 C14 3.106(8) no .
F28 C19 3.006(6) no .
F31 N5 2.62(3) no .
F31 C1 3.60(3) no .
F32 N5 3.00(5) no .
F32 C1 3.20(4) no .
F33 N5 3.28(6) no .
F33 C1 2.93(6) no .
N3 C2 3.537(7) no .
N5 C12 3.543(6) no .
N5 C15 2.806(6) no .
N17 C6 3.497(7) no .
N17 C14 2.816(6) no .
N17 C21 2.707(8) no .
C1 C2 2.765(7) no .
C2 C11 2.728(7) no .
C6 C19 2.715(6) no .
C9 C11 2.901(11) no .
C12 C19 2.807(7) no .
C14 C18 3.041(9) no .
F4 F7 3.180(6) no 3_657
F4 F22 3.479(8) no 2_656
F4 F28 3.101(6) no 4_555
F4 F32 3.49(4) no 1_556
F4 F33 3.60(6) no 2_656
F7 F4 3.180(6) no 3_657
F7 F22 3.131(8) no 2_656
F7 F22 2.997(7) no 3_656
F7 F32 3.25(6) no 3_656
F7 F33 2.75(6) no 2_656
F10 F20 3.215(13) no 4_545
F10 F32 3.39(4) no 4_545
F10 C1 3.551(11) no 4_544
F10 C15 3.393(11) no 4_544
F10 C19 3.472(10) no 4_544
F20 F10 3.215(13) no 4_544
F20 F28 3.538(13) no 4_554
F20 F33 3.51(5) no 4_544
F20 C21 3.588(12) no 3_556
F22 F4 3.479(8) no 2_646
F22 F7 3.131(8) no 2_646
F22 F7 2.997(7) no 3_656
F22 F28 3.306(7) no 2_646
F22 C18 3.579(9) no 2_646
F28 F4 3.101(6) no 4_554
F28 F20 3.538(13) no 4_555
F28 F22 3.306(7) no 2_656
F28 F32 2.95(4) no 4_555
F28 C1 3.388(7) no 4_555
F28 C6 3.577(6) no 4_555
F31 N5 3.48(3) no 4_544
F31 C2 3.52(3) no 4_544
F31 C6 3.49(3) no 4_544
F32 F4 3.49(4) no 1_554
F32 F7 3.25(6) no 3_656
F32 F10 3.39(4) no 4_544
F32 F28 2.95(4) no 4_554
F32 F33 3.55(6) no 4_544
F33 F4 3.60(6) no 2_646
F33 F7 2.75(6) no 2_646
F33 F20 3.51(5) no 4_545
F33 F32 3.55(6) no 4_545
F33 C18 3.56(6) no 2_646
N5 F31 3.48(3) no 4_545
N5 C9 3.441(9) no 2_546
C1 F10 3.551(11) no 4_545
C1 F28 3.388(7) no 4_554
C2 F31 3.52(3) no 4_545
C6 F28 3.577(6) no 4_554
C6 F31 3.49(3) no 4_545
C9 N5 3.441(9) no 2_556
C15 F10 3.393(11) no 4_545
C18 F22 3.579(9) no 2_656
C18 F33 3.56(6) no 2_656
C19 F10 3.472(10) no 4_545
C21 F20 3.588(12) no 3_556
F4 H27 2.54(5) no .
F7 H29 2.40(4) no .
F22 H29 2.43(4) no .
F28 H27 2.58(5) no .
F28 H29 3.58(4) no .
F32 H29 3.24(5) no .
F33 H29 2.83(7) no .
N3 H30 2.59(4) no .
N5 H29 3.24(4) no .
N17 H24 3.46(7) no .
N17 H25 2.32(7) no .
N17 H26 3.43(9) no .
N17 H30 3.19(5) no .
C2 H27 3.32(5) no .
C9 H24 2.71(6) no .
C9 H25 3.13(8) no .
C9 H26 2.45(8) no .
C9 H30 2.57(4) no .
C11 H8 2.82(6) no .
C11 H23 2.96(6) no .
C12 H8 2.73(6) no .
C12 H16 3.16(6) no .
C12 H23 2.81(7) no .
C12 H24 3.14(7) no .
C12 H25 2.44(7) no .
C12 H26 3.01(9) no .
C12 H27 3.32(5) no .
C13 H29 2.70(4) no .
C15 H27 2.74(5) no .
C18 H27 2.73(5) no .
C18 H29 2.65(4) no .
C19 H29 3.26(4) no .
C19 H30 3.22(4) no .
C21 H8 3.18(6) no .
C21 H16 2.38(5) no .
C21 H23 3.12(7) no .
H8 H24 3.52(9) no .
H8 H26 3.01(10) no .
H8 H30 2.30(7) no .
H16 H24 2.32(8) no .
H16 H25 3.12(9) no .
H16 H26 2.11(10) no .
H16 H30 3.50(7) no .
H23 H24 3.19(9) no .
H23 H26 3.26(11) no .
H23 H30 2.53(7) no .
H27 H30 2.31(6) no .
F10 H16 3.01(6) no 2_546
F20 H16 3.54(5) no 3_556
F20 H24 3.16(7) no 3_556
F20 H26 2.79(9) no 3_556
F22 H29 3.10(4) no 3_656
F28 H29 3.26(4) no 2_656
F28 H29 3.21(4) no 4_555
F31 H16 2.96(6) no 2_546
F31 H26 2.89(9) no 3_556
F32 H24 3.50(9) no 3_556
F32 H26 3.30(11) no 3_556
N3 H8 3.56(6) no 4_554
N3 H23 3.03(7) no 3_557
N3 H23 3.27(7) no 4_554
N5 H8 3.10(6) no 2_546
N5 H16 3.08(5) no 2_546
N5 H25 3.48(7) no 3_556
N5 H26 3.14(8) no 3_556
N5 H27 3.20(5) no 4_554
N5 H30 3.51(4) no 4_554
N17 H8 2.90(6) no 2_546
N17 H23 2.97(7) no 3_557
N17 H25 3.52(7) no 3_556
N17 H30 2.89(5) no 4_554
C1 H27 3.44(5) no 4_554
C2 H8 3.48(6) no 2_546
C2 H27 3.14(5) no 4_554
C2 H30 3.14(4) no 4_554
C6 H27 3.31(5) no 4_554
C9 H25 3.60(8) no 2_556
C9 H25 3.37(8) no 4_555
C9 H26 3.22(9) no 4_555
C11 H24 3.34(6) no 2_556
C11 H24 3.20(6) no 3_557
C11 H25 3.42(8) no 2_556
C12 H16 3.58(5) no 3_557
C12 H23 2.97(7) no 3_557
C12 H23 3.60(7) no 4_554
C12 H30 3.32(5) no 4_554
C13 H26 3.57(9) no 3_556
C15 H27 3.38(5) no 4_554
C19 H27 3.22(5) no 4_554
C21 H8 3.37(6) no 2_546
C21 H8 3.13(6) no 4_554
C21 H23 3.12(7) no 3_557
C21 H23 3.39(7) no 4_554
C21 H30 3.39(5) no 2_546
H8 N3 3.56(6) no 4_555
H8 N5 3.10(6) no 2_556
H8 N17 2.90(6) no 2_556
H8 C2 3.48(6) no 2_556
H8 C21 3.37(6) no 2_556
H8 C21 3.13(6) no 4_555
H8 H23 3.49(9) no 4_554
H8 H25 2.73(10) no 2_556
H8 H25 2.68(10) no 4_555
H8 H26 2.87(10) no 4_555
H16 F10 3.01(6) no 2_556
H16 F20 3.54(5) no 3_556
H16 F31 2.96(6) no 2_556
H16 N5 3.08(5) no 2_556
H16 C12 3.58(5) no 3_557
H16 H26 3.33(10) no 4_555
H23 N3 3.03(7) no 3_557
H23 N3 3.27(7) no 4_555
H23 N17 2.97(7) no 3_557
H23 C12 2.97(7) no 3_557
H23 C12 3.60(7) no 4_555
H23 C21 3.12(7) no 3_557
H23 C21 3.39(7) no 4_555
H23 H8 3.49(9) no 4_555
H23 H24 3.17(9) no 3_557
H23 H25 3.27(10) no 3_557
H23 H25 3.25(11) no 4_555
H23 H26 2.95(11) no 4_555
H24 F20 3.16(7) no 3_556
H24 F32 3.50(9) no 3_556
H24 C11 3.34(6) no 2_546
H24 C11 3.20(6) no 3_557
H24 H23 3.17(9) no 3_557
H24 H30 3.27(8) no 2_546
H24 H30 3.13(8) no 3_557
H25 N5 3.48(7) no 3_556
H25 N17 3.52(7) no 3_556
H25 C9 3.60(8) no 2_546
H25 C9 3.37(8) no 4_554
H25 C11 3.42(8) no 2_546
H25 H8 2.73(10) no 2_546
H25 H8 2.68(10) no 4_554
H25 H23 3.27(10) no 3_557
H25 H23 3.25(11) no 4_554
H25 H25 3.31(10) no 3_556
H25 H30 2.99(9) no 2_546
H26 F20 2.79(9) no 3_556
H26 F31 2.89(9) no 3_556
H26 F32 3.30(11) no 3_556
H26 N5 3.14(8) no 3_556
H26 C9 3.22(9) no 4_554
H26 C13 3.57(9) no 3_556
H26 H8 2.87(10) no 4_554
H26 H16 3.33(10) no 4_554
H26 H23 2.95(11) no 4_554
H27 N5 3.20(5) no 4_555
H27 C1 3.44(5) no 4_555
H27 C2 3.14(5) no 4_555
H27 C6 3.31(5) no 4_555
H27 C15 3.38(5) no 4_555
H27 C19 3.22(5) no 4_555
H29 F22 3.10(4) no 3_656
H29 F28 3.26(4) no 2_646
H29 F28 3.21(4) no 4_554
H29 H29 3.49(5) no 3_656
H30 N5 3.51(4) no 4_555
H30 N17 2.89(5) no 4_555
H30 C2 3.14(4) no 4_555
H30 C12 3.32(5) no 4_555
H30 C21 3.39(5) no 2_556
H30 H24 3.27(8) no 2_556
H30 H24 3.13(8) no 3_557
H30 H25 2.99(9) no 2_556

loop_
_geom_torsion_atom_site_label_1
_geom_torsion_atom_site_label_2
_geom_torsion_atom_site_label_3
_geom_torsion_atom_site_label_4
_geom_torsion
_geom_torsion_publ_flag
F31 F10 F33 F22 4(7) no
F31 F10 F33 C13 30(3) no
F33 F10 F31 F20 -7(5) no
F33 F10 F31 C13 -28(3) no
F31 F10 C13 F20 -19(2) no
F31 F10 C13 F22 -133(2) no
F31 F10 C13 F31 0.0(19) no
F31 F10 C13 F32 -35(3) no
F31 F10 C13 F33 -148(2) no
F31 F10 C13 C6 106(2) no
C13 F10 F31 F20 21(2) no
C13 F10 F31 C13 0.0(3) no
F33 F10 C13 F20 129(3) no
F33 F10 C13 F22 16(3) no
F33 F10 C13 F31 148(3) no
F33 F10 C13 F32 113(3) no
F33 F10 C13 F33 0(3) no
F33 F10 C13 C6 -105(3) no
C13 F10 F33 F22 -26(5) no
C13 F10 F33 C13 0.0(3) no
F31 F20 F32 C13 -13(5) no
F32 F20 F31 F10 -9(7) no
F32 F20 F31 C13 16(6) no
F31 F20 C13 F10 13.7(15) no
F31 F20 C13 F22 125.9(15) no
F31 F20 C13 F31 0.0(14) no
F31 F20 C13 F32 169.1(17) no
F31 F20 C13 F33 75.2(16) no
F31 F20 C13 C6 -109.6(15) no
C13 F20 F31 F10 -24(3) no
C13 F20 F31 C13 0.0(4) no
F32 F20 C13 F10 -155(4) no
F32 F20 C13 F22 -43(4) no
F32 F20 C13 F31 -169(4) no
F32 F20 C13 F32 0(4) no
F32 F20 C13 F33 -94(4) no
F32 F20 C13 C6 81(4) no
C13 F20 F32 C13 0.0(3) no
F33 F22 C13 F10 -17(3) no
F33 F22 C13 F20 -132(3) no
F33 F22 C13 F31 -57(3) no
F33 F22 C13 F32 -152(3) no
F33 F22 C13 F33 0(3) no
F33 F22 C13 C6 103(3) no
C13 F22 F33 F10 25(5) no
C13 F22 F33 C13 0.0(3) no
F10 F31 C13 F10 0.0(7) no
F10 F31 C13 F20 161(2) no
F10 F31 C13 F22 67(3) no
F10 F31 C13 F32 155.7(15) no
F10 F31 C13 F33 26.2(17) no
F10 F31 C13 C6 -92.8(17) no
F20 F31 C13 F10 -161(2) no
F20 F31 C13 F20 0.0(5) no
F20 F31 C13 F22 -94.3(13) no
F20 F31 C13 F32 -5.2(8) no
F20 F31 C13 F33 -134.7(8) no
F20 F31 C13 C6 106.3(10) no
F20 F32 C13 F10 33(6) no
F20 F32 C13 F20 0.0(10) no
F20 F32 C13 F22 139(4) no
F20 F32 C13 F31 10(4) no
F20 F32 C13 F33 111(4) no
F20 F32 C13 C6 -109(3) no
F10 F33 C13 F10 0.0(5) no
F10 F33 C13 F20 -85(3) no
F10 F33 C13 F22 -160(3) no
F10 F33 C13 F31 -21.3(16) no
F10 F33 C13 F32 -123(2) no
F10 F33 C13 C6 99.4(18) no
F22 F33 C13 F10 160(3) no
F22 F33 C13 F20 75(4) no
F22 F33 C13 F22 0.0(3) no
F22 F33 C13 F31 138.9(17) no
F22 F33 C13 F32 37(4) no
F22 F33 C13 C6 -100.4(18) no
C9 N3 C12 N17 -179.0(4) no
C9 N3 C12 C11 1.7(6) no
C21 N3 C12 N17 2.0(6) no
C21 N3 C12 C11 -177.3(4) no
C2 N5 C6 C1 -0.4(5) no
C2 N5 C6 C13 -179.6(3) no
C6 N5 C2 N17 -178.5(3) no
C6 N5 C2 C19 2.0(5) no
C2 N17 C12 N3 -177.6(3) no
C2 N17 C12 C11 1.7(5) no
C12 N17 C2 N5 -179.2(3) no
C12 N17 C2 C19 0.2(5) no
C6 C1 C15 C18 -178.8(3) no
C6 C1 C15 C19 0.7(6) no
C15 C1 C6 N5 -1.0(6) no
C15 C1 C6 C13 178.1(3) no
N5 C2 C19 C14 177.4(3) no
N5 C2 C19 C15 -2.2(5) no
N17 C2 C19 C14 -2.0(5) no
N17 C2 C19 C15 178.4(3) no
N5 C6 C13 F10 -65.0(5) no
N5 C6 C13 F20 57.7(6) no
N5 C6 C13 F22 179.0(4) no
N5 C6 C13 F31 -18.2(6) no
N5 C6 C13 F32 87.2(5) no
N5 C6 C13 F33 -126.2(5) no
C1 C6 C13 F10 115.8(5) no
C1 C6 C13 F20 -121.6(5) no
C1 C6 C13 F22 -0.2(6) no
C1 C6 C13 F31 162.6(4) no
C1 C6 C13 F32 -92.0(5) no
C1 C6 C13 F33 54.6(6) no
C12 C11 C14 C19 -0.3(6) no
C14 C11 C12 N3 177.6(4) no
C14 C11 C12 N17 -1.7(6) no
C11 C14 C19 C2 2.0(6) no
C11 C14 C19 C15 -178.4(4) no
C1 C15 C18 F4 -124.7(5) no
C1 C15 C18 F7 -2.2(6) no
C1 C15 C18 F28 118.8(5) no
C1 C15 C19 C2 0.8(5) no
C1 C15 C19 C14 -178.8(3) no
C18 C15 C19 C2 -179.7(4) no
C18 C15 C19 C14 0.8(6) no
C19 C15 C18 F4 55.7(6) no
C19 C15 C18 F7 178.2(4) no
C19 C15 C18 F28 -60.8(5) no
